data_8100775
loop_
_publ_author_name
'Spannenberg, Anke'
'Fdil, Naina'
'El Firdoussi, Larbi'
'Karim, Abdellah'

_publ_section_title
;
Crystal structure of [(1R)-(+)-3-benzoyl-camphoryl-O,O'](cycloocta-
1,5-diene)rhodium(I), C~25~H~31~O~2~Rh
;
_journal_issue 4
_journal_name_full 'Zeitschrift f\"ur Kristallographie - New Crystal Structures'
_journal_page_first 549
_journal_page_last 550
_journal_volume 217
_journal_year 2002
_chemical_formula_structural 'C25 H31 O2 Rh'
_chemical_formula_sum 'C25 H31 O2 Rh'
_chemical_formula_weight 466.41
_space_group_IT_number 1
_symmetry_cell_setting triclinic
_symmetry_space_group_name_Hall 'P 1'
_symmetry_space_group_name_H-M 'P 1'
_cell_angle_alpha 72.38(3)
_cell_angle_beta 84.03(3)
_cell_angle_gamma 88.24(3)
_cell_formula_units_Z 1
_cell_length_a 6.4060(10)
_cell_length_b 8.532(2)
_cell_length_c 10.226(2)
_cell_measurement_temperature 293(2)
_cell_volume 529.8(2)
_diffrn_ambient_temperature 293(2)
_exptl_crystal_density_diffrn 1.462
_refine_ls_R_factor_obs 0.0328
_refine_ls_wR_factor_obs 0.0834
_cod_original_formula_sum 'C25 H31 O2 Rh1'
_cod_database_code 8100775

loop_
_symmetry_equiv_pos_as_xyz
'x, y, z'

loop_
_atom_site_aniso_label
_atom_site_aniso_U_11
_atom_site_aniso_U_22
_atom_site_aniso_U_33
_atom_site_aniso_U_23
_atom_site_aniso_U_13
_atom_site_aniso_U_12
C1 0.023(3) 0.031(3) 0.030(3) -0.012(3) 0.004(2) 0.003(2)
C2 0.021(3) 0.031(3) 0.034(3) -0.010(3) 0.000(2) -0.001(2)
C3 0.028(3) 0.035(4) 0.031(3) -0.009(3) 0.002(2) 0.009(2)
C4 0.030(3) 0.043(4) 0.047(3) -0.028(3) -0.007(3) 0.006(3)
C5 0.031(3) 0.043(4) 0.027(3) -0.011(3) 0.004(2) 0.005(3)
C6 0.033(3) 0.046(4) 0.046(3) -0.018(3) 0.003(3) -0.001(3)
C7 0.031(3) 0.060(5) 0.042(3) -0.022(3) -0.006(2) 0.009(3)
C8 0.027(3) 0.037(4) 0.032(3) -0.010(3) -0.005(2) 0.003(2)
C9 0.034(3) 0.032(4) 0.028(3) -0.010(3) -0.002(2) 0.006(2)
C10 0.042(3) 0.030(4) 0.035(3) -0.007(3) 0.001(2) 0.000(3)
C11 0.056(4) 0.033(4) 0.038(3) -0.006(3) -0.010(3) 0.008(3)
C12 0.062(4) 0.040(4) 0.027(3) -0.003(3) 0.002(3) 0.006(3)
C13 0.050(6) 0.040(7) 0.041(6) 0.013(5) -0.001(4) -0.001(5)
C14 0.046(4) 0.040(4) 0.032(3) -0.003(3) 0.000(3) 0.003(3)
C15 0.027(4) 0.056(6) 0.031(3) -0.005(4) 0.001(3) -0.005(3)
C16 0.033(4) 0.040(4) 0.032(3) -0.006(3) 0.004(3) -0.002(3)
C17 0.045(4) 0.065(5) 0.046(4) -0.013(4) 0.002(3) -0.006(3)
C18 0.037(4) 0.053(5) 0.085(6) -0.019(5) 0.006(4) 0.004(3)
C19 0.037(5) 0.039(5) 0.052(5) -0.019(4) -0.005(3) 0.015(4)
C20 0.048(5) 0.032(4) 0.060(5) -0.026(4) 0.013(4) 0.007(4)
C21 0.074(6) 0.067(6) 0.081(6) -0.049(6) -0.005(4) 0.000(4)
C22 0.068(5) 0.080(7) 0.046(4) -0.025(5) -0.006(4) -0.008(4)
C23 0.052(6) 0.061(8) 0.055(7) -0.046(7) 0.013(5) 0.011(6)
C24 0.047(4) 0.063(5) 0.070(5) -0.040(4) -0.013(3) -0.001(3)
O1 0.034(4) 0.039(4) 0.027(3) -0.007(2) 0.001(3) 0.013(3)
O2 0.039(4) 0.032(3) 0.032(3) -0.007(2) 0.004(3) 0.010(3)
Rh 0.0270(2) 0.0298(2) 0.0252(2) -0.0089(2) 0.00220(12) 0.00502(13)
C25 0.057(4) 0.035(4) 0.055(4) 0.003(4) 0.013(3) 0.016(3)

loop_
_atom_site_label
_atom_site_type_symbol
_atom_site_fract_x
_atom_site_fract_y
_atom_site_fract_z
_atom_site_U_iso_or_equiv
_atom_site_thermal_displace_type
_atom_site_occupancy
_atom_site_calc_flag
_atom_site_refinement_flags
_atom_site_disorder_group
C1 C 0.3825(8) 0.3600(7) 0.5793(6) 0.0279(12) Uani 1 d . .
C2 C 0.3723(8) 0.2350(7) 0.7060(6) 0.0289(12) Uani 1 d . .
C3 C 0.5255(9) 0.1017(8) 0.6882(6) 0.0320(13) Uani 1 d . .
C4 C 0.5045(9) 0.1138(8) 0.5347(7) 0.0370(14) Uani 1 d . .
C5 C 0.5431(9) 0.3004(8) 0.4838(6) 0.0342(13) Uani 1 d . .
H5 H 0.5337(9) 0.3525(8) 0.3850(6) 0.041 Uiso 1 calc R .
C6 C 0.7591(10) 0.3141(9) 0.5335(7) 0.0412(15) Uani 1 d . .
H6A H 0.8721(10) 0.2900(9) 0.4716(7) 0.049 Uiso 1 calc R .
H6B H 0.7803(10) 0.4227(9) 0.5416(7) 0.049 Uiso 1 calc R .
C7 C 0.7440(9) 0.1832(9) 0.6747(7) 0.043(2) Uani 1 d . .
H7A H 0.7527(9) 0.2330(9) 0.7476(7) 0.051 Uiso 1 calc R .
H7B H 0.8556(9) 0.1029(9) 0.6789(7) 0.051 Uiso 1 calc R .
C8 C 0.2697(9) 0.5087(8) 0.5532(6) 0.0322(13) Uani 1 d . .
C9 C 0.2845(9) 0.6379(8) 0.4182(6) 0.0313(13) Uani 1 d . .
C10 C 0.1076(10) 0.7304(8) 0.3801(6) 0.0366(13) Uani 1 d . .
H10 H -0.0167(10) 0.7073(8) 0.4381(6) 0.044 Uiso 1 calc R .
C11 C 0.1117(11) 0.8569(8) 0.2573(7) 0.0433(15) Uani 1 d . .
H11 H -0.0096(11) 0.9166(8) 0.2324(7) 0.052 Uiso 1 calc R .
C12 C 0.2966(12) 0.8941(9) 0.1720(6) 0.045(2) Uani 1 d . .
H12 H 0.2985(12) 0.9781(9) 0.0889(6) 0.054 Uiso 1 calc R .
C13 C 0.4804(20) 0.8076(15) 0.2085(12) 0.050(3) Uani 1 d . .
H13 H 0.6056(20) 0.8349(15) 0.1521(12) 0.060 Uiso 1 calc R .
C14 C 0.4721(11) 0.6802(9) 0.3306(7) 0.0411(15) Uani 1 d . .
H14 H 0.5935(11) 0.6209(9) 0.3556(7) 0.049 Uiso 1 calc R .
C15 C 0.0578(12) 0.3226(12) 1.0644(8) 0.040(2) Uani 1 d . .
C16 C -0.1009(12) 0.2431(10) 1.0228(8) 0.037(2) Uani 1 d . .
C17 C -0.3309(11) 0.2837(10) 1.0337(8) 0.053(2) Uani 1 d . .
H17A H -0.3837(11) 0.2538(10) 1.1305(8) 0.064 Uiso 1 calc R .
H17B H -0.4046(11) 0.2171(10) 0.9914(8) 0.064 Uiso 1 calc R .
C18 C -0.3819(12) 0.4641(10) 0.9662(9) 0.060(2) Uani 1 d . .
H18A H -0.3997(12) 0.5196(10) 1.0366(9) 0.072 Uiso 1 calc R .
H18B H -0.5140(12) 0.4709(10) 0.9263(9) 0.072 Uiso 1 calc R .
C19 C -0.2084(14) 0.5556(12) 0.8510(11) 0.042(2) Uani 1 d . .
C20 C -0.0395(14) 0.6276(10) 0.8822(9) 0.046(2) Uani 1 d . .
C21 C 0.0082(15) 0.6309(11) 1.0223(9) 0.068(2) Uani 1 d . .
H21A H 0.1445(15) 0.6817(11) 1.0133(9) 0.082 Uiso 1 calc R .
H21B H -0.0952(15) 0.6994(11) 1.0550(9) 0.082 Uiso 1 calc R .
C22 C 0.0093(14) 0.4650(12) 1.1285(8) 0.063(2) Uani 1 d . .
H22A H -0.1266(14) 0.4457(12) 1.1822(8) 0.076 Uiso 1 calc R .
H22B H 0.1137(14) 0.4647(12) 1.1909(8) 0.076 Uiso 1 calc R .
C23 C 0.6724(19) 0.0138(16) 0.4742(13) 0.051(4) Uani 1 d . .
H23A H 0.6388(19) -0.1012(16) 0.5101(13) 0.077 Uiso 1 calc R .
H23B H 0.8075(19) 0.0326(16) 0.4994(13) 0.077 Uiso 1 calc R .
H23C H 0.6750(19) 0.0480(16) 0.3756(13) 0.077 Uiso 1 calc R .
C24 C 0.2847(11) 0.0646(10) 0.5110(8) 0.055(2) Uani 1 d . .
H24A H 0.2701(11) -0.0529(10) 0.5448(8) 0.083 Uiso 1 calc R .
H24B H 0.2681(11) 0.1017(10) 0.4142(8) 0.083 Uiso 1 calc R .
H24C H 0.1792(11) 0.1144(10) 0.5594(8) 0.083 Uiso 1 calc R .
O1 O 0.2689(9) 0.2248(7) 0.8207(5) 0.0342(15) Uani 1 d . .
O2 O 0.1380(9) 0.5430(7) 0.6443(5) 0.0358(14) Uani 1 d . .
Rh Rh 0.0635 0.4085 0.8459 0.02764(13) Uani 1 d . .
C25 C 0.4953(12) -0.0637(9) 0.7973(8) 0.054(2) Uani 1 d . .
H25A H 0.5986(12) -0.1395(9) 0.7777(8) 0.082 Uiso 1 calc R .
H25B H 0.3574(12) -0.1047(9) 0.7972(8) 0.082 Uiso 1 calc R .
H25C H 0.5106(12) -0.0516(9) 0.8862(8) 0.082 Uiso 1 calc R .
H16 H -0.0713(12) 0.1407(9) 1.0000(8) 0.013(12) Uiso 1 d R .
H15 H 0.1976(12) 0.2887(9) 1.0800(8) 0.014(12) Uiso 1 d R .
H19 H -0.2548(12) 0.5605(9) 0.7604(8) 0.033(16) Uiso 1 d R .
H20 H 0.0394(12) 0.7190(9) 0.8000(8) 0.021(13) Uiso 1 d R .

loop_
_geom_bond_atom_site_label_1
_geom_bond_atom_site_label_2
_geom_bond_distance
_geom_bond_site_symmetry_2
_geom_bond_publ_flag
C1 C2 1.404(9) . ?
C1 C8 1.407(9) . ?
C1 C5 1.527(7) . ?
C2 O1 1.266(8) . ?
C2 C3 1.519(8) . ?
C3 C25 1.514(10) . ?
C3 C7 1.557(9) . ?
C3 C4 1.562(8) . ?
C4 C5 1.537(9) . ?
C4 C23 1.546(11) . ?
C4 C24 1.545(8) . ?
C5 C6 1.542(8) . ?
C6 C7 1.531(10) . ?
C8 O2 1.285(8) . ?
C8 C9 1.479(9) . ?
C9 C10 1.383(9) . ?
C9 C14 1.408(9) . ?
C10 C11 1.384(10) . ?
C11 C12 1.381(10) . ?
C12 C13 1.394(14) . ?
C13 C14 1.383(14) . ?
C15 C16 1.407(10) . ?
C15 C22 1.555(12) . ?
C15 Rh 2.128(8) . ?
C16 C17 1.504(10) . ?
C16 Rh 2.127(7) . ?
C17 C18 1.525(12) . ?
C18 C19 1.567(13) . ?
C19 C20 1.371(11) . ?
C19 Rh 2.121(9) . ?
C20 C21 1.504(12) . ?
C20 Rh 2.088(7) . ?
C21 C22 1.501(13) . ?
O1 Rh 2.074(5) . ?
O2 Rh 2.047(5) . ?
